data_2205668
loop_
_publ_author_name
'Xiao-Bo Huang'
'Jin-Chang Ding'
'Miao-Chang Liu'
'Xi-Chang Zhang'
'Mao-Lin Hu'

_publ_section_title
;
 (<i>Z</i>)-Ethyl
 3-(4-chlorophenyl)-2-[(triphenylphosphoranylidene)amino]prop-2-enoate
;
_journal_issue 5
_journal_name_full 'Acta Crystallographica Section E'
_journal_page_first o1261
_journal_page_last o1262
_journal_paper_doi 10.1107/S1600536805010391
_journal_volume 61
_journal_year 2005
_chemical_formula_iupac 'C29 H25 Cl N O2 P'
_chemical_formula_moiety 'C29 H25 Cl N O2 P'
_chemical_formula_sum 'C29 H25 Cl N O2 P'
_chemical_formula_weight 485.92
_chemical_name_systematic
;
(Z)-Ethyl 3-(4-chlorophenyl)-2-[(triphenylphosphoranylidene)amino]prop-2-
enoate
;
_space_group_IT_number 14
_symmetry_cell_setting monoclinic
_symmetry_space_group_name_Hall '-P 2yn'
_symmetry_space_group_name_H-M 'P 1 21/n 1'
_atom_sites_solution_hydrogens geom
_atom_sites_solution_primary direct
_atom_sites_solution_secondary difmap
_audit_creation_method SHELXL-97
_cell_angle_alpha 90.00
_cell_angle_beta 106.0580(10)
_cell_angle_gamma 90.00
_cell_formula_units_Z 4
_cell_length_a 10.4682(8)
_cell_length_b 17.7551(13)
_cell_length_c 14.1264(10)
_cell_measurement_reflns_used 1467
_cell_measurement_temperature 298(2)
_cell_measurement_theta_max 24.13
_cell_measurement_theta_min 2.16
_cell_volume 2523.1(3)
_computing_cell_refinement 'SAINT (Bruker, 2002)'
_computing_data_collection 'SMART (Bruker, 2002)'
_computing_data_reduction SAINT
_computing_molecular_graphics 'SHELXTL (Bruker, 2002)'
_computing_publication_material SHELXL97
_computing_structure_refinement 'SHELXL97 (Sheldrick, 1997)'
_computing_structure_solution 'SHELXS97 (Sheldrick, 1997)'
_diffrn_ambient_temperature 298(2)
_diffrn_measured_fraction_theta_full 0.999
_diffrn_measured_fraction_theta_max 0.999
_diffrn_measurement_device_type 'Bruker APEX area-detector diffractometer'
_diffrn_measurement_method '\f and \w scans'
_diffrn_radiation_monochromator graphite
_diffrn_radiation_source 'fine-focus sealed tube'
_diffrn_radiation_type MoK\a
_diffrn_radiation_wavelength 0.71073
_diffrn_reflns_av_R_equivalents 0.0566
_diffrn_reflns_av_sigmaI/netI 0.0722
_diffrn_reflns_limit_h_max 12
_diffrn_reflns_limit_h_min -12
_diffrn_reflns_limit_k_max 21
_diffrn_reflns_limit_k_min -17
_diffrn_reflns_limit_l_max 16
_diffrn_reflns_limit_l_min -14
_diffrn_reflns_number 13251
_diffrn_reflns_theta_full 25.20
_diffrn_reflns_theta_max 25.20
_diffrn_reflns_theta_min 1.89
_diffrn_standards_decay_% 0
_diffrn_standards_number 0
_exptl_absorpt_coefficient_mu 0.241
_exptl_absorpt_correction_T_max 0.9810
_exptl_absorpt_correction_T_min 0.9466
_exptl_absorpt_correction_type multi-scan
_exptl_absorpt_process_details '(SADABS; Bruker, 2002)'
_exptl_crystal_colour colorless
_exptl_crystal_density_diffrn 1.279
_exptl_crystal_density_method 'not measured'
_exptl_crystal_description block
_exptl_crystal_F_000 1016
_exptl_crystal_size_max 0.23
_exptl_crystal_size_mid 0.19
_exptl_crystal_size_min 0.08
_refine_diff_density_max 0.375
_refine_diff_density_min -0.330
_refine_ls_extinction_method none
_refine_ls_goodness_of_fit_ref 1.138
_refine_ls_hydrogen_treatment constr
_refine_ls_matrix_type full
_refine_ls_number_parameters 308
_refine_ls_number_reflns 4535
_refine_ls_number_restraints 0
_refine_ls_restrained_S_all 1.138
_refine_ls_R_factor_all 0.1096
_refine_ls_R_factor_gt 0.0778
_refine_ls_shift/su_max <0.001
_refine_ls_shift/su_mean 0.000
_refine_ls_structure_factor_coef Fsqd
_refine_ls_weighting_details 'calc w=1/[\s^2^(Fo^2^)+(0.0467P)^2^+1.2582P] where P=(Fo^2^+2Fc^2^)/3'
_refine_ls_weighting_scheme calc
_refine_ls_wR_factor_gt 0.1394
_refine_ls_wR_factor_ref 0.1525
_reflns_number_gt 3370
_reflns_number_total 4535
_reflns_threshold_expression 'I > 2\s(I)'
_cod_data_source_file ci6558.cif
_cod_data_source_block I
_cod_depositor_comments
;
The following automatic conversions were performed:
'_symmetry_cell_setting' value 'Monoclinic' changed to 'monoclinic'
according to '/home/saulius/struct/CIF-dictionaries/cif_core.dic'
dictionary named 'cif_core.dic' version 2.4.1 from 2010-06-29.

Automatic conversion script
Id: cif_fix_enum 1527 2010-12-29 10:47:43Z saulius 

The following automatic conversions were performed:

'_symmetry_cell_setting' value 'Monoclinic' changed to 'monoclinic'
according to /home/saulius/struct/CIF-dictionaries/cif_core.dic
dictionary named 'cif_core.dic' version 2.4.1 from 2010-06-29.

Automatic conversion script
Id: cif_fix_values 1715 2011-07-08 13:25:40Z adriana 
;
_cod_original_sg_symbol_H-M 'P 21/n'
_cod_database_code 2205668

loop_
_symmetry_equiv_pos_as_xyz
'x, y, z'
'-x+1/2, y+1/2, -z+1/2'
'-x, -y, -z'
'x-1/2, -y-1/2, z-1/2'

loop_
_atom_site_label
_atom_site_fract_x
_atom_site_fract_y
_atom_site_fract_z
_atom_site_U_iso_or_equiv
_atom_site_adp_type
_atom_site_calc_flag
_atom_site_refinement_flags
_atom_site_occupancy
_atom_site_type_symbol
Cl1 0.93051(11) -0.00127(8) 0.34516(9) 0.0822(4) Uani d . 1 Cl
P1 0.19275(8) 0.18910(5) 0.14067(6) 0.0327(2) Uani d . 1 P
O1 0.2109(2) 0.16367(16) 0.45783(18) 0.0549(8) Uani d . 1 O
O2 0.0865(2) 0.18863(15) 0.30505(18) 0.0492(7) Uani d . 1 O
N1 0.2906(3) 0.14248(16) 0.22514(19) 0.0378(7) Uani d . 1 N
C1 0.7796(4) 0.0335(2) 0.3566(3) 0.0519(10) Uani d . 1 C
C2 0.6932(4) 0.0690(2) 0.2781(3) 0.0547(11) Uani d . 1 C
H2 0.7149 0.0747 0.2190 0.066 Uiso calc R 1 H
C3 0.5735(4) 0.0961(2) 0.2879(3) 0.0454(10) Uani d . 1 C
H3 0.5151 0.1201 0.2347 0.055 Uiso calc R 1 H
C4 0.5387(3) 0.08813(19) 0.3758(2) 0.0354(8) Uani d . 1 C
C5 0.6308(3) 0.0528(2) 0.4536(2) 0.0431(9) Uani d . 1 C
H5 0.6113 0.0479 0.5137 0.052 Uiso calc R 1 H
C6 0.7493(4) 0.0250(2) 0.4445(3) 0.0512(11) Uani d . 1 C
H6 0.8082 0.0007 0.4971 0.061 Uiso calc R 1 H
C7 0.4147(3) 0.11496(19) 0.3914(2) 0.0365(8) Uani d . 1 C
H7 0.4106 0.1143 0.4563 0.044 Uiso calc R 1 H
C8 0.3046(3) 0.14072(18) 0.3244(2) 0.0330(8) Uani d . 1 C
C9 0.1885(4) 0.16640(19) 0.3596(3) 0.0367(8) Uani d . 1 C
C10 0.1022(4) 0.1887(3) 0.4954(3) 0.0674(13) Uani d . 1 C
H10A 0.0349 0.1498 0.4863 0.081 Uiso calc R 1 H
H10B 0.0615 0.2336 0.4608 0.081 Uiso calc R 1 H
C11 0.1590(5) 0.2052(3) 0.6020(3) 0.0901(17) Uani d . 1 C
H11A 0.1944 0.1597 0.6361 0.135 Uiso calc R 1 H
H11B 0.0906 0.2247 0.6286 0.135 Uiso calc R 1 H
H11C 0.2287 0.2418 0.6103 0.135 Uiso calc R 1 H
C12 0.2984(4) 0.3284(2) 0.1941(3) 0.0506(10) Uani d . 1 C
H12 0.3774 0.3052 0.1924 0.061 Uiso calc R 1 H
C13 0.2996(4) 0.4026(2) 0.2240(3) 0.0542(11) Uani d . 1 C
H13 0.3795 0.4289 0.2430 0.065 Uiso calc R 1 H
C14 0.1839(4) 0.4376(2) 0.2257(3) 0.0476(10) Uani d . 1 C
H14 0.1849 0.4876 0.2455 0.057 Uiso calc R 1 H
C15 0.0666(4) 0.3987(2) 0.1982(3) 0.0465(10) Uani d . 1 C
H15 -0.0121 0.4225 0.1994 0.056 Uiso calc R 1 H
C16 0.0641(3) 0.32408(19) 0.1685(2) 0.0391(9) Uani d . 1 C
H16 -0.0162 0.2982 0.1498 0.047 Uiso calc R 1 H
C17 0.1798(3) 0.28830(19) 0.1665(2) 0.0337(8) Uani d . 1 C
C18 -0.0637(4) 0.1826(2) 0.0091(3) 0.0506(10) Uani d . 1 C
H18 -0.0454 0.2291 -0.0147 0.061 Uiso calc R 1 H
C19 -0.1825(4) 0.1473(3) -0.0344(3) 0.0590(12) Uani d . 1 C
H19 -0.2450 0.1706 -0.0859 0.071 Uiso calc R 1 H
C20 -0.2089(4) 0.0780(3) -0.0017(3) 0.0602(12) Uani d . 1 C
H20 -0.2885 0.0538 -0.0319 0.072 Uiso calc R 1 H
C21 -0.1176(4) 0.0442(2) 0.0757(3) 0.0606(12) Uani d . 1 C
H21 -0.1352 -0.0030 0.0978 0.073 Uiso calc R 1 H
C22 0.0002(4) 0.0804(2) 0.1203(3) 0.0486(10) Uani d . 1 C
H22 0.0611 0.0577 0.1732 0.058 Uiso calc R 1 H
C23 0.0288(3) 0.14983(19) 0.0876(2) 0.0356(8) Uani d . 1 C
C24 0.2377(4) 0.2377(2) -0.0360(3) 0.0544(11) Uani d . 1 C
H24 0.1896 0.2806 -0.0299 0.065 Uiso calc R 1 H
C25 0.2825(5) 0.2287(3) -0.1178(3) 0.0692(13) Uani d . 1 C
H25 0.2639 0.2651 -0.1670 0.083 Uiso calc R 1 H
C26 0.3546(5) 0.1663(3) -0.1274(3) 0.0687(14) Uani d . 1 C
H26 0.3842 0.1601 -0.1831 0.082 Uiso calc R 1 H
C27 0.3830(4) 0.1129(3) -0.0545(3) 0.0614(12) Uani d . 1 C
H27 0.4331 0.0708 -0.0604 0.074 Uiso calc R 1 H
C28 0.3373(4) 0.1214(2) 0.0275(3) 0.0461(10) Uani d . 1 C
H28 0.3566 0.0848 0.0766 0.055 Uiso calc R 1 H
C29 0.2632(3) 0.1836(2) 0.0374(2) 0.0357(8) Uani d . 1 C

loop_
_atom_site_aniso_label
_atom_site_aniso_U_11
_atom_site_aniso_U_22
_atom_site_aniso_U_33
_atom_site_aniso_U_12
_atom_site_aniso_U_13
_atom_site_aniso_U_23
Cl1 0.0511(7) 0.1183(12) 0.0829(9) 0.0321(7) 0.0282(6) 0.0181(8)
P1 0.0347(5) 0.0322(5) 0.0307(5) 0.0030(4) 0.0082(4) 0.0004(4)
O1 0.0533(16) 0.078(2) 0.0373(15) 0.0228(15) 0.0185(13) 0.0052(13)
O2 0.0439(15) 0.0596(18) 0.0437(15) 0.0142(14) 0.0115(13) 0.0076(13)
N1 0.0425(17) 0.0401(18) 0.0304(17) 0.0088(14) 0.0093(13) -0.0002(13)
C1 0.038(2) 0.065(3) 0.053(3) 0.010(2) 0.0131(19) -0.001(2)
C2 0.049(2) 0.073(3) 0.045(2) 0.009(2) 0.019(2) 0.008(2)
C3 0.043(2) 0.053(3) 0.039(2) 0.0067(19) 0.0078(17) 0.0063(18)
C4 0.0371(19) 0.034(2) 0.032(2) 0.0000(16) 0.0044(16) -0.0029(15)
C5 0.046(2) 0.052(2) 0.0273(19) 0.0040(19) 0.0036(16) 0.0005(17)
C6 0.039(2) 0.067(3) 0.042(2) 0.014(2) 0.0018(18) 0.009(2)
C7 0.044(2) 0.035(2) 0.0290(19) 0.0027(17) 0.0076(16) 0.0001(16)
C8 0.0381(19) 0.0272(19) 0.0322(19) -0.0003(16) 0.0073(16) -0.0009(15)
C9 0.045(2) 0.030(2) 0.035(2) 0.0035(17) 0.0103(17) 0.0019(16)
C10 0.058(3) 0.097(4) 0.055(3) 0.018(3) 0.028(2) 0.002(3)
C11 0.090(4) 0.133(5) 0.061(3) 0.002(4) 0.044(3) -0.020(3)
C12 0.045(2) 0.053(3) 0.057(3) -0.008(2) 0.0193(19) -0.012(2)
C13 0.054(3) 0.049(3) 0.062(3) -0.020(2) 0.020(2) -0.012(2)
C14 0.077(3) 0.032(2) 0.035(2) -0.006(2) 0.017(2) 0.0000(17)
C15 0.057(2) 0.039(2) 0.048(2) 0.010(2) 0.020(2) 0.0053(18)
C16 0.042(2) 0.034(2) 0.042(2) 0.0004(17) 0.0123(17) 0.0015(17)
C17 0.040(2) 0.031(2) 0.0305(19) -0.0009(16) 0.0110(15) -0.0001(15)
C18 0.054(2) 0.042(2) 0.047(2) 0.001(2) -0.001(2) -0.0004(19)
C19 0.052(3) 0.059(3) 0.051(3) 0.005(2) -0.011(2) -0.010(2)
C20 0.047(2) 0.062(3) 0.065(3) -0.016(2) 0.004(2) -0.015(2)
C21 0.063(3) 0.051(3) 0.067(3) -0.020(2) 0.016(2) 0.001(2)
C22 0.049(2) 0.053(3) 0.040(2) -0.005(2) 0.0069(18) 0.0066(19)
C23 0.040(2) 0.034(2) 0.032(2) 0.0020(17) 0.0097(16) -0.0019(16)
C24 0.070(3) 0.056(3) 0.041(2) 0.013(2) 0.023(2) 0.008(2)
C25 0.091(4) 0.074(3) 0.048(3) 0.005(3) 0.029(3) 0.010(2)
C26 0.074(3) 0.097(4) 0.045(3) -0.009(3) 0.033(2) -0.015(3)
C27 0.061(3) 0.068(3) 0.065(3) 0.008(2) 0.032(2) -0.010(2)
C28 0.048(2) 0.046(2) 0.045(2) 0.0006(19) 0.0155(19) -0.0007(19)
C29 0.0360(19) 0.038(2) 0.0326(19) -0.0010(17) 0.0084(15) -0.0033(17)

loop_
_atom_type_symbol
_atom_type_description
_atom_type_scat_dispersion_real
_atom_type_scat_dispersion_imag
_atom_type_scat_source
C C 0.0033 0.0016 'International Tables Vol C Tables 4.2.6.8 and 6.1.1.4'
H H 0.0000 0.0000 'International Tables Vol C Tables 4.2.6.8 and 6.1.1.4'
N N 0.0061 0.0033 'International Tables Vol C Tables 4.2.6.8 and 6.1.1.4'
O O 0.0106 0.0060 'International Tables Vol C Tables 4.2.6.8 and 6.1.1.4'
P P 0.1023 0.0942 'International Tables Vol C Tables 4.2.6.8 and 6.1.1.4'
Cl Cl 0.1484 0.1585 'International Tables Vol C Tables 4.2.6.8 and 6.1.1.4'

loop_
_geom_angle_atom_site_label_1
_geom_angle_atom_site_label_2
_geom_angle_atom_site_label_3
_geom_angle
_geom_angle_publ_flag
N1 P1 C29 104.92(15) yes
N1 P1 C17 115.30(15) yes
C29 P1 C17 106.53(15) yes
N1 P1 C23 117.03(16) yes
C29 P1 C23 101.32(15) yes
C17 P1 C23 110.04(15) yes
C9 O1 C10 115.9(3) yes
C8 N1 P1 130.6(2) yes
C6 C1 C2 121.0(3) ?
C6 C1 Cl1 119.1(3) ?
C2 C1 Cl1 119.9(3) ?
C1 C2 C3 119.4(4) ?
C1 C2 H2 120.3 ?
C3 C2 H2 120.3 ?
C2 C3 C4 121.3(3) ?
C2 C3 H3 119.4 ?
C4 C3 H3 119.4 ?
C3 C4 C5 117.0(3) ?
C3 C4 C7 124.4(3) ?
C5 C4 C7 118.6(3) ?
C6 C5 C4 122.2(3) ?
C6 C5 H5 118.9 ?
C4 C5 H5 118.9 ?
C1 C6 C5 119.1(3) ?
C1 C6 H6 120.5 ?
C5 C6 H6 120.5 ?
C8 C7 C4 128.8(3) ?
C8 C7 H7 115.6 ?
C4 C7 H7 115.6 ?
C7 C8 N1 123.6(3) y
C7 C8 C9 118.7(3) ?
N1 C8 C9 117.6(3) y
O2 C9 O1 123.1(3) y
O2 C9 C8 123.0(3) ?
O1 C9 C8 113.9(3) y
O1 C10 C11 107.2(3) ?
O1 C10 H10A 110.3 ?
C11 C10 H10A 110.3 ?
O1 C10 H10B 110.3 ?
C11 C10 H10B 110.3 ?
H10A C10 H10B 108.5 ?
C10 C11 H11A 109.5 ?
C10 C11 H11B 109.5 ?
H11A C11 H11B 109.5 ?
C10 C11 H11C 109.5 ?
H11A C11 H11C 109.5 ?
H11B C11 H11C 109.5 ?
C13 C12 C17 120.4(4) ?
C13 C12 H12 119.8 ?
C17 C12 H12 119.8 ?
C14 C13 C12 120.3(4) ?
C14 C13 H13 119.8 ?
C12 C13 H13 119.8 ?
C15 C14 C13 119.7(4) ?
C15 C14 H14 120.1 ?
C13 C14 H14 120.1 ?
C14 C15 C16 120.5(4) ?
C14 C15 H15 119.7 ?
C16 C15 H15 119.7 ?
C17 C16 C15 120.3(3) ?
C17 C16 H16 119.9 ?
C15 C16 H16 119.9 ?
C16 C17 C12 118.7(3) ?
C16 C17 P1 124.7(3) ?
C12 C17 P1 116.4(3) ?
C19 C18 C23 120.8(4) ?
C19 C18 H18 119.6 ?
C23 C18 H18 119.6 ?
C20 C19 C18 120.0(4) ?
C20 C19 H19 120.0 ?
C18 C19 H19 120.0 ?
C19 C20 C21 120.0(4) ?
C19 C20 H20 120.0 ?
C21 C20 H20 120.0 ?
C20 C21 C22 119.8(4) ?
C20 C21 H21 120.1 ?
C22 C21 H21 120.1 ?
C23 C22 C21 120.9(4) ?
C23 C22 H22 119.5 ?
C21 C22 H22 119.5 ?
C22 C23 C18 118.5(3) ?
C22 C23 P1 118.3(3) ?
C18 C23 P1 122.9(3) ?
C25 C24 C29 120.6(4) ?
C25 C24 H24 119.7 ?
C29 C24 H24 119.7 ?
C26 C25 C24 120.3(4) ?
C26 C25 H25 119.8 ?
C24 C25 H25 119.8 ?
C25 C26 C27 119.8(4) ?
C25 C26 H26 120.1 ?
C27 C26 H26 120.1 ?
C26 C27 C28 120.2(4) ?
C26 C27 H27 119.9 ?
C28 C27 H27 119.9 ?
C27 C28 C29 120.5(4) ?
C27 C28 H28 119.7 ?
C29 C28 H28 119.7 ?
C28 C29 C24 118.6(3) ?
C28 C29 P1 119.3(3) ?
C24 C29 P1 121.9(3) ?

loop_
_geom_bond_atom_site_label_1
_geom_bond_atom_site_label_2
_geom_bond_distance
_geom_bond_publ_flag
Cl1 C1 1.745(4) yes
P1 N1 1.576(3) yes
P1 C29 1.811(3) yes
P1 C17 1.811(3) yes
P1 C23 1.812(3) yes
O1 C9 1.343(4) yes
O1 C10 1.452(4) yes
O2 C9 1.198(4) yes
N1 C8 1.369(4) yes
C1 C6 1.372(5) ?
C1 C2 1.374(5) ?
C2 C3 1.385(5) ?
C2 H2 0.93 ?
C3 C4 1.394(5) ?
C3 H3 0.93 ?
C4 C5 1.395(4) ?
C4 C7 1.456(5) ?
C5 C6 1.374(5) ?
C5 H5 0.93 ?
C6 H6 0.93 ?
C7 C8 1.353(4) yes
C7 H7 0.93 ?
C8 C9 1.505(5) yes
C10 C11 1.487(6) ?
C10 H10A 0.97 ?
C10 H10B 0.97 ?
C11 H11A 0.96 ?
C11 H11B 0.96 ?
C11 H11C 0.96 ?
C12 C13 1.382(5) ?
C12 C17 1.390(5) ?
C12 H12 0.93 ?
C13 C14 1.368(5) ?
C13 H13 0.93 ?
C14 C15 1.368(5) ?
C14 H14 0.93 ?
C15 C16 1.388(5) ?
C15 H15 0.93 ?
C16 C17 1.375(5) ?
C16 H16 0.93 ?
C18 C19 1.376(5) ?
C18 C23 1.383(5) ?
C18 H18 0.93 ?
C19 C20 1.369(6) ?
C19 H19 0.93 ?
C20 C21 1.375(6) ?
C20 H20 0.93 ?
C21 C22 1.379(5) ?
C21 H21 0.93 ?
C22 C23 1.378(5) ?
C22 H22 0.93 ?
C24 C25 1.371(5) ?
C24 C29 1.384(5) ?
C24 H24 0.93 ?
C25 C26 1.367(6) ?
C25 H25 0.93 ?
C26 C27 1.370(6) ?
C26 H26 0.93 ?
C27 C28 1.378(5) ?
C27 H27 0.93 ?
C28 C29 1.379(5) ?
C28 H28 0.93 ?

loop_
_geom_hbond_atom_site_label_D
_geom_hbond_atom_site_label_H
_geom_hbond_atom_site_label_A
_geom_hbond_distance_DH
_geom_hbond_distance_HA
_geom_hbond_distance_DA
_geom_hbond_angle_DHA
C28 H28 N1 0.93 2.59 2.988(5) 106
C7 H7 O1 0.93 2.27 2.700(4) 107
C3 H3 N1 0.93 2.35 2.963(4) 123

loop_
_cod_related_entry_id
_cod_related_entry_database
_cod_related_entry_code
1 ChemSpider 9663438
